data_4128912
loop_
_publ_author_name
'Li, Qi'
'Zhu, Huangtianzhi'
'Huang, Feihe'

_publ_section_title
;
 Alkyl Chain Length-Selective Vapor-Induced Fluorochromism of
 Pillar[5]arene-Based Nonporous Adaptive Crystals.
;
_journal_issue 34
_journal_name_full 'Journal of the American Chemical Society'
_journal_page_first 13290
_journal_page_last 13294
_journal_paper_doi 10.1021/jacs.9b05054
_journal_volume 141
_journal_year 2019
_chemical_formula_moiety 'C5 H8 O, C75 H62 O8, C5 H10 O'
_chemical_formula_sum 'C85 H80 O10'
_chemical_formula_weight 1261.49
_space_group_crystal_system monoclinic
_space_group_IT_number 14
_space_group_name_Hall '-P 2yn'
_space_group_name_H-M_alt 'P 1 21/n 1'
_atom_sites_solution_hydrogens geom
_atom_sites_solution_primary dual
_audit_creation_date 2018-11-15
_audit_creation_method
;
Olex2 1.2
(compiled 2018.05.29 svn.r3508 for OlexSys, GUI svn.r5506)
;
_cell_angle_alpha 90
_cell_angle_beta 107.4470(10)
_cell_angle_gamma 90
_cell_formula_units_Z 4
_cell_length_a 13.7735(2)
_cell_length_b 34.9942(6)
_cell_length_c 15.5970(2)
_cell_measurement_reflns_used 9771
_cell_measurement_temperature 170(2)
_cell_measurement_theta_max 54.836
_cell_measurement_theta_min 3.453
_cell_volume 7171.79(19)
_computing_cell_refinement 'SAINT v8.37A (Bruker, 2015)'
_computing_data_reduction 'SAINT v8.37A (Bruker, 2015)'
_computing_molecular_graphics 'Olex2 (Dolomanov et al., 2009)'
_computing_publication_material 'Olex2 (Dolomanov et al., 2009)'
_computing_structure_refinement 'ShelXL (Sheldrick, 2015)'
_computing_structure_solution 'ShelXT (Sheldrick, 2015)'
_diffrn_ambient_temperature 169.96
_diffrn_measured_fraction_theta_full 0.990
_diffrn_measured_fraction_theta_max 0.989
_diffrn_measurement_device_type 'Bruker D8 Venture'
_diffrn_measurement_method '\f and \w scans'
_diffrn_radiation_type GaK\a
_diffrn_radiation_wavelength 1.34139
_diffrn_reflns_av_R_equivalents 0.0432
_diffrn_reflns_av_unetI/netI 0.0383
_diffrn_reflns_Laue_measured_fraction_full 0.990
_diffrn_reflns_Laue_measured_fraction_max 0.989
_diffrn_reflns_limit_h_max 16
_diffrn_reflns_limit_h_min -16
_diffrn_reflns_limit_k_max 42
_diffrn_reflns_limit_k_min -42
_diffrn_reflns_limit_l_max 18
_diffrn_reflns_limit_l_min -19
_diffrn_reflns_number 55678
_diffrn_reflns_point_group_measured_fraction_full 0.990
_diffrn_reflns_point_group_measured_fraction_max 0.989
_diffrn_reflns_theta_full 53.594
_diffrn_reflns_theta_max 54.910
_diffrn_reflns_theta_min 3.392
_diffrn_standards_number 0
_exptl_absorpt_coefficient_mu 0.385
_exptl_absorpt_correction_T_max 0.7508
_exptl_absorpt_correction_T_min 0.6104
_exptl_absorpt_correction_type multi-scan
_exptl_absorpt_process_details
'SADABS-2016/2 (Bruker,2016/2) was used for absorption correction. wR2(int) was 0.1234 before and 0.0563 after correction. The Ratio of minimum to maximum transmission is 0.8130. The \l/2 correction factor is Not present.'
_exptl_crystal_colour yellow
_exptl_crystal_colour_primary yellow
_exptl_crystal_density_diffrn 1.168
_exptl_crystal_description block
_exptl_crystal_F_000 2680
_exptl_crystal_size_max 0.15
_exptl_crystal_size_mid 0.1
_exptl_crystal_size_min 0.08
_refine_diff_density_max 1.402
_refine_diff_density_min -0.740
_refine_diff_density_rms 0.051
_refine_ls_extinction_method none
_refine_ls_goodness_of_fit_ref 1.052
_refine_ls_hydrogen_treatment constr
_refine_ls_matrix_type fullcycle
_refine_ls_number_parameters 868
_refine_ls_number_reflns 13479
_refine_ls_number_restraints 6
_refine_ls_restrained_S_all 1.078
_refine_ls_R_factor_all 0.0909
_refine_ls_R_factor_gt 0.0746
_refine_ls_shift/su_max 0.003
_refine_ls_shift/su_mean 0.000
_refine_ls_structure_factor_coef Fsqd
_refine_ls_weighting_details 'w=1/[\s^2^(Fo^2^)+(0.1068P)^2^+5.2006P] where P=(Fo^2^+2Fc^2^)/3'
_refine_ls_weighting_scheme calc
_refine_ls_wR_factor_gt 0.2012
_refine_ls_wR_factor_ref 0.2170
_reflns_Friedel_coverage 0.000
_reflns_number_gt 10524
_reflns_number_total 13479
_reflns_threshold_expression 'I > 2\s(I)'
_cod_data_source_file MeP5en-C5.cif
_cod_data_source_block wmj18195_0m
_cod_database_code 4128912
_shelx_shelxl_version_number 2016/6
_shelx_space_group_comment
;
The symmetry employed for this shelxl refinement is uniquely defined
by the following loop, which should always be used as a source of
symmetry information in preference to the above space-group names.
They are only intended as comments.
;
_shelx_estimated_absorpt_t_max 0.970
_shelx_estimated_absorpt_t_min 0.945
_olex2_refinement_description
;
1. Fixed Uiso
 At 1.2 times of:
  All C(H) groups, All C(H,H) groups
 At 1.5 times of:
  All C(H,H,H) groups
2. Restrained distances
 C84-C82 = C82-C81 = C81-C10 = C85-C10
 1.53 with sigma of 0.02
 O83-C81
 2.2 with sigma of 0.02
 O83-C82
 1.28 with sigma of 0.02
3.a Secondary CH2 refined with riding coordinates:
 C13(H13A,H13B), C22(H22A,H22B), C27(H27A,H27B), C36(H36A,H36B), C45(H45A,
 H45B), C10(H10A,H10B), C81(H81B,H81A)
3.b Aromatic/amide H refined with riding coordinates:
 C2(H2), C3(H3), C8(H8), C12(H12), C17(H17), C21(H21), C25(H25), C31(H31),
 C35(H35), C40(H40), C44(H44), C47(H47), C53(H53), C56(H56), C57(H57), C58(H58),
  C59(H59), C60(H60), C61(H61), C62(H62), C63(H63), C69(H69), C72(H72),
 C73(H73), C74(H74), C75(H75), C76(H76), C77(H77), C78(H78), C79(H79)
3.c Idealised Me refined as rotating group:
 C4(H4A,H4B,H4C), C5(H5A,H5B,H5C), C0AA(H0AA,H0AB,H0AC), C16(H16A,H16B,H16C),
 C20(H20A,H20B,H20C), C30(H30A,H30B,H30C), C34(H34A,H34B,H34C), C39(H39A,H39B,
 H39C), C43(H43A,H43B,H43C), C80(H80A,H80B,H80C), C84(H84A,H84B,H84C), C85(H85A,
 H85B,H85C)
;
_olex2_submission_special_instructions 'No special instructions were received'

loop_
_space_group_symop_operation_xyz
'x, y, z'
'-x+1/2, y+1/2, -z+1/2'
'-x, -y, -z'
'x-1/2, -y-1/2, z-1/2'

loop_
_atom_site_label
_atom_site_type_symbol
_atom_site_fract_x
_atom_site_fract_y
_atom_site_fract_z
_atom_site_U_iso_or_equiv
_atom_site_adp_type
_atom_site_occupancy
_atom_site_site_symmetry_order
_atom_site_calc_flag
_atom_site_refinement_flags_posn
O1 O 0.080670 0.668290 0.373500 0.1321(13) Uani 1 1 d .
C1 C 0.163660 0.660790 0.367290 0.0773(10) Uani 1 1 d .
C2 C 0.163890 0.639510 0.286170 0.148(2) Uani 1 1 d .
H2 H 0.102064 0.635923 0.239268 0.177 Uiso 1 1 calc R
C3 C 0.249150 0.625410 0.278130 0.138(2) Uani 1 1 d .
H3 H 0.311997 0.629314 0.323577 0.165 Uiso 1 1 calc R
C4 C 0.243840 0.601240 0.188630 0.0923(12) Uani 1 1 d .
H4A H 0.268388 0.617068 0.147601 0.138 Uiso 1 1 calc GR
H4B H 0.173306 0.593576 0.158939 0.138 Uiso 1 1 calc GR
H4C H 0.286603 0.578408 0.205040 0.138 Uiso 1 1 calc GR
C5 C 0.256440 0.672220 0.438620 0.0858(11) Uani 1 1 d .
H5A H 0.296094 0.689970 0.413823 0.129 Uiso 1 1 calc GR
H5B H 0.297483 0.649513 0.462012 0.129 Uiso 1 1 calc GR
H5C H 0.237351 0.684766 0.487389 0.129 Uiso 1 1 calc GR
O2 O 0.272100 0.685060 0.010860 0.0480(4) Uani 1 1 d .
O3 O 0.394710 0.753060 0.345630 0.0487(4) Uani 1 1 d .
O4 O 0.565210 0.633330 0.232290 0.0477(4) Uani 1 1 d .
O5 O 0.498480 0.631460 0.564740 0.0444(4) Uani 1 1 d .
O6 O 0.065150 0.499330 0.204840 0.0606(5) Uani 1 1 d .
O7 O -0.160390 0.625290 0.241230 0.0604(5) Uani 1 1 d .
O8 O -0.027040 0.605990 -0.045820 0.0658(6) Uani 1 1 d .
O9 O 0.011410 0.736930 0.161620 0.0585(5) Uani 1 1 d .
C6 C 0.305980 0.701750 0.094300 0.0367(5) Uani 1 1 d .
C7 C 0.236790 0.726050 0.116170 0.0348(5) Uani 1 1 d .
C8 C 0.266800 0.743550 0.199920 0.0370(5) Uani 1 1 d .
H8 H 0.221084 0.760455 0.215887 0.044 Uiso 1 1 calc R
C9 C 0.361950 0.736960 0.260910 0.0365(5) Uani 1 1 d .
C0AA C 0.324190 0.776510 0.371580 0.0522(7) Uani 1 1 d .
H0AA H 0.306172 0.798530 0.331078 0.078 Uiso 1 1 calc GR
H0AB H 0.354982 0.785464 0.433319 0.078 Uiso 1 1 calc GR
H0AC H 0.262747 0.761720 0.368252 0.078 Uiso 1 1 calc GR
C11 C 0.431740 0.712960 0.238040 0.0349(5) Uani 1 1 d .
C12 C 0.402030 0.695900 0.153980 0.0373(5) Uani 1 1 d .
H12 H 0.448622 0.679815 0.136875 0.045 Uiso 1 1 calc R
C13 C 0.535420 0.704080 0.303730 0.0391(5) Uani 1 1 d .
H13A H 0.586483 0.702605 0.270695 0.047 Uiso 1 1 calc R
H13B H 0.555626 0.725048 0.348142 0.047 Uiso 1 1 calc R
C14 C 0.534610 0.666900 0.352370 0.0352(5) Uani 1 1 d .
C15 C 0.544770 0.631790 0.313450 0.0373(5) Uani 1 1 d .
C16 C 0.578070 0.598270 0.191280 0.0630(8) Uani 1 1 d .
H16A H 0.590629 0.603434 0.133763 0.095 Uiso 1 1 calc GR
H16B H 0.516342 0.582779 0.180904 0.095 Uiso 1 1 calc GR
H16C H 0.636120 0.584385 0.230851 0.095 Uiso 1 1 calc GR
C17 C 0.534970 0.597970 0.356660 0.0381(5) Uani 1 1 d .
H17 H 0.540227 0.574288 0.328608 0.046 Uiso 1 1 calc R
C18 C 0.517610 0.597940 0.440180 0.0355(5) Uani 1 1 d .
C19 C 0.512430 0.633060 0.480950 0.0363(5) Uani 1 1 d .
C20 C 0.517070 0.665450 0.617410 0.0559(7) Uani 1 1 d .
H20A H 0.464958 0.684511 0.589769 0.084 Uiso 1 1 calc GR
H20B H 0.584387 0.675555 0.620481 0.084 Uiso 1 1 calc GR
H20C H 0.514654 0.659669 0.678216 0.084 Uiso 1 1 calc GR
C21 C 0.519800 0.666910 0.436810 0.0366(5) Uani 1 1 d .
H21 H 0.514617 0.690595 0.464880 0.044 Uiso 1 1 calc R
C22 C 0.503900 0.560870 0.485210 0.0399(5) Uani 1 1 d .
H22A H 0.543831 0.540495 0.467367 0.048 Uiso 1 1 calc R
H22B H 0.530514 0.563977 0.551228 0.048 Uiso 1 1 calc R
C23 C 0.393550 0.548980 0.460140 0.0364(5) Uani 1 1 d .
C24 C 0.352420 0.522050 0.392070 0.0386(5) Uani 1 1 d .
C25 C 0.249630 0.512190 0.369970 0.0420(5) Uani 1 1 d .
H25 H 0.224025 0.493131 0.325559 0.050 Uiso 1 1 calc R
C26 C 0.183470 0.529150 0.410360 0.0393(5) Uani 1 1 d .
C27 C 0.071690 0.518970 0.380040 0.0444(6) Uani 1 1 d .
H27A H 0.064253 0.491437 0.364898 0.053 Uiso 1 1 calc R
H27B H 0.042911 0.523475 0.430204 0.053 Uiso 1 1 calc R
C28 C 0.012050 0.541900 0.299400 0.0440(6) Uani 1 1 d .
C29 C 0.012880 0.532010 0.212510 0.0496(6) Uani 1 1 d .
C30 C 0.094460 0.494210 0.126720 0.0784(10) Uani 1 1 d .
H30A H 0.033967 0.489530 0.075483 0.118 Uiso 1 1 calc GR
H30B H 0.140599 0.472288 0.134719 0.118 Uiso 1 1 calc GR
H30C H 0.129255 0.517241 0.115477 0.118 Uiso 1 1 calc GR
C31 C -0.040250 0.553980 0.139390 0.0535(7) Uani 1 1 d .
H31 H -0.038006 0.547182 0.081046 0.064 Uiso 1 1 calc R
C32 C -0.096240 0.585450 0.149370 0.0520(7) Uani 1 1 d .
C33 C -0.100380 0.594710 0.235810 0.0493(6) Uani 1 1 d .
C34 C -0.165990 0.635690 0.327780 0.0689(9) Uani 1 1 d .
H34A H -0.213159 0.657170 0.322084 0.103 Uiso 1 1 calc GR
H34B H -0.098297 0.643204 0.365987 0.103 Uiso 1 1 calc GR
H34C H -0.190372 0.613862 0.354901 0.103 Uiso 1 1 calc GR
C35 C -0.045320 0.573310 0.309110 0.0461(6) Uani 1 1 d .
H35 H -0.046902 0.580330 0.367514 0.055 Uiso 1 1 calc R
C36 C -0.148980 0.610250 0.069350 0.0603(8) Uani 1 1 d .
H36A H -0.212236 0.620931 0.077395 0.072 Uiso 1 1 calc R
H36B H -0.167732 0.594521 0.014046 0.072 Uiso 1 1 calc R
C37 C -0.079700 0.642620 0.059540 0.0513(7) Uani 1 1 d .
C38 C -0.018080 0.639320 0.003360 0.0491(6) Uani 1 1 d .
C39 C 0.048940 0.598230 -0.087220 0.0666(8) Uani 1 1 d .
H39A H 0.045592 0.617330 -0.133971 0.100 Uiso 1 1 calc GR
H39B H 0.037971 0.572719 -0.114342 0.100 Uiso 1 1 calc GR
H39C H 0.116026 0.599251 -0.042100 0.100 Uiso 1 1 calc GR
C40 C 0.047610 0.669010 -0.001010 0.0454(6) Uani 1 1 d .
H40 H 0.086860 0.666965 -0.041563 0.054 Uiso 1 1 calc R
C41 C 0.057560 0.701520 0.052050 0.0415(5) Uani 1 1 d .
C42 C -0.002810 0.704440 0.109510 0.0462(6) Uani 1 1 d .
C43 C -0.037730 0.738550 0.230190 0.0678(9) Uani 1 1 d .
H43A H -0.111546 0.740170 0.202432 0.102 Uiso 1 1 calc GR
H43B H -0.014019 0.761118 0.267853 0.102 Uiso 1 1 calc GR
H43C H -0.021348 0.715474 0.267343 0.102 Uiso 1 1 calc GR
C44 C -0.071450 0.675630 0.111420 0.0518(7) Uani 1 1 d .
H44 H -0.113925 0.678469 0.149050 0.062 Uiso 1 1 calc R
C45 C 0.133010 0.732820 0.049770 0.0411(5) Uani 1 1 d .
H45A H 0.139807 0.734403 -0.011545 0.049 Uiso 1 1 calc R
H45B H 0.106296 0.757622 0.063330 0.049 Uiso 1 1 calc R
C46 C 0.224430 0.556210 0.478580 0.0380(5) Uani 1 1 d .
C47 C 0.328240 0.565130 0.502750 0.0387(5) Uani 1 1 d .
H47 H 0.354977 0.582881 0.550033 0.046 Uiso 1 1 calc R
C48 C 0.162700 0.575660 0.524070 0.0403(5) Uani 1 1 d .
C49 C 0.116770 0.593830 0.564750 0.0402(5) Uani 1 1 d .
C50 C 0.068360 0.616830 0.615330 0.0399(5) Uani 1 1 d .
C51 C -0.035130 0.610540 0.609140 0.0451(6) Uani 1 1 d .
C52 C -0.081810 0.634300 0.660690 0.0585(8) Uani 1 1 d .
C53 C -0.025710 0.662570 0.715020 0.0645(9) Uani 1 1 d .
H53 H -0.057578 0.678160 0.748601 0.077 Uiso 1 1 calc R
C54 C 0.076540 0.669000 0.722220 0.0554(7) Uani 1 1 d .
C55 C 0.125270 0.645610 0.671820 0.0436(6) Uani 1 1 d .
C56 C 0.229110 0.652510 0.680460 0.0527(6) Uani 1 1 d .
H56 H 0.262626 0.637334 0.647462 0.063 Uiso 1 1 calc R
C57 C 0.281280 0.680530 0.735290 0.0706(9) Uani 1 1 d .
H57 H 0.351129 0.684418 0.740705 0.085 Uiso 1 1 calc R
C58 C 0.234060 0.703870 0.784140 0.0832(11) Uani 1 1 d .
H58 H 0.271400 0.723704 0.821230 0.100 Uiso 1 1 calc R
C59 C 0.135480 0.698060 0.778280 0.0752(10) Uani 1 1 d .
H59 H 0.104512 0.713743 0.812402 0.090 Uiso 1 1 calc R
C60 C -0.186170 0.627690 0.653650 0.0799(12) Uani 1 1 d .
H60 H -0.218015 0.642985 0.687792 0.096 Uiso 1 1 calc R
C61 C -0.240220 0.600370 0.599910 0.0830(12) Uani 1 1 d .
H61 H -0.309618 0.596637 0.596423 0.100 Uiso 1 1 calc R
C62 C -0.195160 0.577090 0.548450 0.0707(9) Uani 1 1 d .
H62 H -0.234351 0.557850 0.510570 0.085 Uiso 1 1 calc R
C63 C -0.095260 0.582120 0.552900 0.0529(7) Uani 1 1 d .
H63 H -0.065785 0.566343 0.517804 0.063 Uiso 1 1 calc R
C64 C 0.412850 0.502910 0.344950 0.0411(5) Uani 1 1 d .
C65 C 0.457440 0.483970 0.304350 0.0410(5) Uani 1 1 d .
C66 C 0.505430 0.458550 0.258150 0.0388(5) Uani 1 1 d .
C67 C 0.449220 0.426680 0.212730 0.0392(5) Uani 1 1 d .
C68 C 0.497120 0.400550 0.167860 0.0429(6) Uani 1 1 d .
C69 C 0.596650 0.407350 0.168100 0.0491(6) Uani 1 1 d .
H69 H 0.627537 0.390097 0.137107 0.059 Uiso 1 1 calc R
C70 C 0.652680 0.438480 0.212040 0.0443(6) Uani 1 1 d .
C71 C 0.606940 0.464690 0.259000 0.0395(5) Uani 1 1 d .
C72 C 0.666130 0.495780 0.304830 0.0493(6) Uani 1 1 d .
H72 H 0.637449 0.513291 0.337017 0.059 Uiso 1 1 calc R
C73 C 0.763620 0.500840 0.303260 0.0588(7) Uani 1 1 d .
H73 H 0.802070 0.521838 0.334441 0.071 Uiso 1 1 calc R
C74 C 0.808270 0.475400 0.256090 0.0609(8) Uani 1 1 d .
H74 H 0.876027 0.479536 0.254915 0.073 Uiso 1 1 calc R
C75 C 0.754850 0.445090 0.212460 0.0557(7) Uani 1 1 d .
H75 H 0.786027 0.427907 0.181551 0.067 Uiso 1 1 calc R
C76 C 0.440730 0.368190 0.123080 0.0528(7) Uani 1 1 d .
H76 H 0.472361 0.350436 0.093864 0.063 Uiso 1 1 calc R
C77 C 0.343380 0.362480 0.121670 0.0552(7) Uani 1 1 d .
H77 H 0.307084 0.340845 0.091600 0.066 Uiso 1 1 calc R
C78 C 0.295270 0.388680 0.164930 0.0527(7) Uani 1 1 d .
H78 H 0.226360 0.384695 0.162800 0.063 Uiso 1 1 calc R
C79 C 0.346450 0.419470 0.209480 0.0454(6) Uani 1 1 d .
H79 H 0.313095 0.436464 0.238943 0.054 Uiso 1 1 calc R
C80 C 0.331740 0.655720 -0.009590 0.0612(8) Uani 1 1 d .
H80A H 0.294974 0.644178 -0.067470 0.092 Uiso 1 1 calc GR
H80B H 0.345481 0.636171 0.037525 0.092 Uiso 1 1 calc GR
H80C H 0.396220 0.666416 -0.013039 0.092 Uiso 1 1 calc GR
C10 C -0.115520 0.724150 0.471770 0.0995(14) Uani 1 1 d D
H10A H -0.117699 0.718649 0.408958 0.119 Uiso 1 1 calc R
H10B H -0.152492 0.748608 0.468866 0.119 Uiso 1 1 calc R
C81 C -0.018340 0.734200 0.510290 0.181(4) Uani 1 1 d D
H81B H -0.022923 0.740858 0.570647 0.218 Uiso 1 1 calc R
H81A H 0.012324 0.708359 0.518456 0.218 Uiso 1 1 calc R
C82 C 0.060400 0.753230 0.512550 0.176(4) Uani 1 1 d D
O83 O -0.009870 0.776920 0.434160 0.192(3) Uani 1 1 d D
C84 C 0.159400 0.770110 0.559690 0.201(4) Uani 1 1 d D
H84A H 0.149580 0.796295 0.577774 0.302 Uiso 1 1 calc GR
H84B H 0.202293 0.770460 0.519651 0.302 Uiso 1 1 calc GR
H84C H 0.192531 0.754863 0.613168 0.302 Uiso 1 1 calc GR
C85 C -0.184410 0.696990 0.488180 0.156(3) Uani 1 1 d D
H85A H -0.249160 0.698339 0.440002 0.233 Uiso 1 1 calc GR
H85B H -0.195993 0.702595 0.545896 0.233 Uiso 1 1 calc GR
H85C H -0.155640 0.671284 0.489972 0.233 Uiso 1 1 calc GR

loop_
_atom_site_aniso_label
_atom_site_aniso_U_11
_atom_site_aniso_U_22
_atom_site_aniso_U_33
_atom_site_aniso_U_23
_atom_site_aniso_U_13
_atom_site_aniso_U_12
O1 0.0603(17) 0.157(3) 0.170(3) 0.036(3) 0.0205(19) 0.0143(19)
C1 0.079(2) 0.068(2) 0.084(2) 0.0180(18) 0.022(2) 0.0036(18)
C2 0.068(3) 0.210(7) 0.141(5) -0.020(5) -0.006(3) 0.008(4)
C3 0.063(3) 0.215(7) 0.121(4) 0.002(4) 0.007(3) 0.011(3)
C4 0.104(3) 0.090(3) 0.079(2) 0.008(2) 0.020(2) -0.022(2)
C5 0.065(2) 0.084(3) 0.104(3) -0.002(2) 0.021(2) 0.0074(19)
O2 0.0500(10) 0.0608(11) 0.0345(8) -0.0154(8) 0.0147(7) 0.0044(8)
O3 0.0519(10) 0.0538(11) 0.0363(9) -0.0134(8) 0.0068(7) 0.0100(8)
O4 0.0635(11) 0.0427(9) 0.0465(9) 0.0018(7) 0.0312(9) 0.0095(8)
O5 0.0564(10) 0.0435(9) 0.0361(8) -0.0060(7) 0.0183(8) -0.0005(8)
O6 0.0739(13) 0.0671(13) 0.0484(11) -0.0132(9) 0.0298(10) -0.0075(10)
O7 0.0516(11) 0.0849(15) 0.0510(11) 0.0138(10) 0.0248(9) 0.0089(10)
O8 0.0655(13) 0.0765(14) 0.0601(12) -0.0191(11) 0.0262(10) -0.0265(11)
O9 0.0680(12) 0.0679(13) 0.0476(10) 0.0007(9) 0.0297(9) 0.0082(10)
C6 0.0436(12) 0.0407(12) 0.0287(10) -0.0047(9) 0.0153(9) -0.0020(10)
C7 0.0413(12) 0.0354(11) 0.0291(10) 0.0030(9) 0.0127(9) 0.0020(9)
C8 0.0432(12) 0.0358(12) 0.0339(11) -0.0011(9) 0.0144(10) 0.0063(10)
C9 0.0457(13) 0.0334(11) 0.0302(11) -0.0039(9) 0.0114(9) 0.0014(10)
C0AA 0.0572(16) 0.0606(17) 0.0393(13) -0.0165(12) 0.0152(12) 0.0064(13)
C11 0.0399(12) 0.0315(11) 0.0340(11) 0.0012(9) 0.0123(9) 0.0008(9)
C12 0.0417(12) 0.0353(12) 0.0387(12) -0.0033(9) 0.0180(10) 0.0023(9)
C13 0.0382(12) 0.0364(12) 0.0424(12) -0.0005(10) 0.0115(10) -0.0010(10)
C14 0.0305(11) 0.0348(12) 0.0387(11) -0.0012(9) 0.0080(9) 0.0011(9)
C15 0.0365(12) 0.0403(12) 0.0377(12) -0.0009(10) 0.0150(9) 0.0051(10)
C16 0.097(2) 0.0510(16) 0.0568(16) -0.0080(13) 0.0463(17) 0.0064(15)
C17 0.0400(12) 0.0342(12) 0.0426(12) -0.0039(9) 0.0161(10) 0.0064(9)
C18 0.0329(11) 0.0345(12) 0.0400(12) 0.0001(9) 0.0122(9) 0.0035(9)
C19 0.0342(11) 0.0405(12) 0.0341(11) -0.0032(9) 0.0101(9) 0.0032(9)
C20 0.0758(19) 0.0529(16) 0.0406(13) -0.0120(12) 0.0200(13) -0.0026(14)
C21 0.0353(11) 0.0351(12) 0.0371(11) -0.0060(9) 0.0075(9) 0.0026(9)
C22 0.0424(12) 0.0363(12) 0.0441(12) 0.0026(10) 0.0178(10) 0.0085(10)
C23 0.0449(13) 0.0313(11) 0.0380(11) 0.0027(9) 0.0201(10) 0.0048(9)
C24 0.0502(13) 0.0335(11) 0.0397(12) 0.0001(9) 0.0251(11) 0.0028(10)
C25 0.0552(14) 0.0366(12) 0.0424(12) -0.0069(10) 0.0272(11) -0.0047(11)
C26 0.0484(13) 0.0388(12) 0.0379(12) 0.0000(10) 0.0238(10) -0.0022(10)
C27 0.0506(14) 0.0465(14) 0.0449(13) -0.0051(11) 0.0277(11) -0.0100(11)
C28 0.0439(13) 0.0532(15) 0.0409(12) -0.0027(11) 0.0219(11) -0.0147(11)
C29 0.0522(15) 0.0595(16) 0.0430(13) -0.0079(12) 0.0232(12) -0.0193(13)
C30 0.114(3) 0.075(2) 0.0628(19) -0.0164(17) 0.052(2) -0.007(2)
C31 0.0544(15) 0.0696(18) 0.0402(13) -0.0065(12) 0.0197(12) -0.0217(14)
C32 0.0440(14) 0.0729(19) 0.0406(13) 0.0031(12) 0.0151(11) -0.0196(13)
C33 0.0386(13) 0.0654(17) 0.0480(14) 0.0052(12) 0.0193(11) -0.0070(12)
C34 0.0610(18) 0.089(2) 0.0632(18) 0.0074(17) 0.0286(15) 0.0197(17)
C35 0.0430(13) 0.0600(16) 0.0421(13) -0.0003(11) 0.0229(11) -0.0102(12)
C36 0.0458(15) 0.089(2) 0.0446(14) 0.0082(14) 0.0118(12) -0.0159(15)
C37 0.0421(13) 0.0747(19) 0.0345(12) 0.0100(12) 0.0074(10) -0.0056(13)
C38 0.0455(14) 0.0659(17) 0.0345(12) -0.0008(11) 0.0099(11) -0.0087(12)
C39 0.081(2) 0.0660(19) 0.0623(18) -0.0136(15) 0.0366(17) -0.0152(16)
C40 0.0410(13) 0.0624(16) 0.0331(12) 0.0003(11) 0.0116(10) -0.0033(11)
C41 0.0372(12) 0.0568(15) 0.0287(11) 0.0076(10) 0.0074(9) 0.0042(11)
C42 0.0473(14) 0.0596(16) 0.0315(11) 0.0041(11) 0.0114(10) 0.0092(12)
C43 0.072(2) 0.093(2) 0.0475(15) -0.0001(15) 0.0317(15) 0.0180(18)
C44 0.0412(13) 0.0774(19) 0.0393(13) 0.0137(13) 0.0157(11) 0.0048(13)
C45 0.0440(13) 0.0499(14) 0.0295(11) 0.0057(10) 0.0111(10) 0.0060(11)
C46 0.0459(13) 0.0398(12) 0.0348(11) -0.0010(9) 0.0222(10) 0.0032(10)
C47 0.0472(13) 0.0376(12) 0.0368(12) -0.0039(9) 0.0208(10) 0.0028(10)
C48 0.0441(13) 0.0440(13) 0.0374(12) -0.0031(10) 0.0193(10) -0.0005(10)
C49 0.0406(12) 0.0478(14) 0.0367(12) -0.0025(10) 0.0186(10) 0.0004(10)
C50 0.0411(12) 0.0515(14) 0.0312(11) 0.0016(10) 0.0167(10) 0.0097(11)
C51 0.0419(13) 0.0653(16) 0.0329(11) 0.0098(11) 0.0184(10) 0.0111(12)
C52 0.0538(16) 0.091(2) 0.0382(13) 0.0124(14) 0.0252(12) 0.0285(15)
C53 0.076(2) 0.085(2) 0.0404(14) 0.0034(14) 0.0299(14) 0.0392(18)
C54 0.0774(19) 0.0592(17) 0.0302(12) 0.0003(11) 0.0169(12) 0.0261(14)
C55 0.0516(14) 0.0506(14) 0.0285(11) -0.0009(10) 0.0116(10) 0.0111(11)
C56 0.0525(15) 0.0569(16) 0.0456(14) -0.0064(12) 0.0098(12) 0.0006(13)
C57 0.071(2) 0.071(2) 0.0562(18) -0.0108(16) -0.0014(15) -0.0051(17)
C58 0.117(3) 0.066(2) 0.0468(17) -0.0164(15) -0.0055(19) -0.002(2)
C59 0.121(3) 0.064(2) 0.0340(14) -0.0124(13) 0.0133(17) 0.025(2)
C60 0.0536(18) 0.139(4) 0.0586(19) 0.023(2) 0.0336(16) 0.035(2)
C61 0.0453(17) 0.146(4) 0.066(2) 0.040(2) 0.0279(15) 0.017(2)
C62 0.0492(16) 0.107(3) 0.0573(17) 0.0266(17) 0.0175(14) -0.0110(17)
C63 0.0503(15) 0.0703(18) 0.0431(13) 0.0113(13) 0.0215(12) -0.0033(13)
C64 0.0520(14) 0.0358(12) 0.0432(13) -0.0014(10) 0.0258(11) 0.0011(10)
C65 0.0521(14) 0.0352(12) 0.0435(13) -0.0015(10) 0.0263(11) 0.0004(10)
C66 0.0496(13) 0.0347(12) 0.0396(12) 0.0000(9) 0.0251(10) 0.0035(10)
C67 0.0503(13) 0.0383(12) 0.0365(11) 0.0011(9) 0.0244(10) 0.0012(10)
C68 0.0547(14) 0.0394(13) 0.0432(13) -0.0048(10) 0.0277(11) -0.0009(11)
C69 0.0601(16) 0.0450(14) 0.0537(15) -0.0118(12) 0.0342(13) 0.0023(12)
C70 0.0503(14) 0.0428(13) 0.0496(14) -0.0008(11) 0.0299(12) 0.0030(11)
C71 0.0502(14) 0.0336(12) 0.0423(12) 0.0027(10) 0.0251(11) 0.0022(10)
C72 0.0588(16) 0.0356(13) 0.0607(16) -0.0028(11) 0.0289(13) -0.0019(11)
C73 0.0583(17) 0.0487(16) 0.0745(19) -0.0024(14) 0.0276(15) -0.0099(13)
C74 0.0502(16) 0.0635(18) 0.079(2) 0.0014(16) 0.0337(15) -0.0048(14)
C75 0.0532(16) 0.0581(17) 0.0674(17) -0.0030(14) 0.0359(14) 0.0028(13)
C76 0.0699(18) 0.0439(14) 0.0529(15) -0.0121(12) 0.0313(14) -0.0043(13)
C77 0.0720(19) 0.0511(16) 0.0476(14) -0.0086(12) 0.0256(14) -0.0176(14)
C78 0.0560(16) 0.0597(17) 0.0487(14) -0.0009(12) 0.0251(13) -0.0111(13)
C79 0.0508(14) 0.0475(14) 0.0460(13) -0.0009(11) 0.0268(11) -0.0002(11)
C80 0.0605(17) 0.073(2) 0.0532(16) -0.0277(14) 0.0213(14) 0.0052(15)
C10 0.110(3) 0.059(2) 0.142(4) -0.015(2) 0.059(3) 0.005(2)
C81 0.099(4) 0.250(8) 0.214(7) -0.175(7) 0.076(4) -0.029(4)
C82 0.174(6) 0.243(8) 0.149(5) -0.127(6) 0.105(5) -0.085(6)
O83 0.424(8) 0.087(2) 0.0606(18) 0.0362(16) 0.067(3) 0.069(3)
C84 0.057(3) 0.352(12) 0.175(6) 0.119(7) 0.003(3) 0.003(5)
C85 0.189(7) 0.178(6) 0.103(4) 0.003(4) 0.049(4) 0.065(5)

loop_
_atom_type_symbol
_atom_type_description
_atom_type_scat_dispersion_real
_atom_type_scat_dispersion_imag
_atom_type_scat_source
C C 0.0148 0.0070 'International Tables Vol C Tables 4.2.6.8 and 6.1.1.4'
H H 0.0000 0.0000 'International Tables Vol C Tables 4.2.6.8 and 6.1.1.4'
O O 0.0412 0.0250 'International Tables Vol C Tables 4.2.6.8 and 6.1.1.4'

loop_
_geom_angle_atom_site_label_1
_geom_angle_atom_site_label_2
_geom_angle_atom_site_label_3
_geom_angle
O1 C1 C2 115.3
O1 C1 C5 120.6
C2 C1 C5 124.2
C1 C2 H2 119.8
C3 C2 C1 120.4
C3 C2 H2 119.8
C2 C3 H3 121.0
C2 C3 C4 118.0
C4 C3 H3 121.0
C3 C4 H4A 109.5
C3 C4 H4B 109.5
C3 C4 H4C 109.5
H4A C4 H4B 109.5
H4A C4 H4C 109.5
H4B C4 H4C 109.5
C1 C5 H5A 109.5
C1 C5 H5B 109.5
C1 C5 H5C 109.5
H5A C5 H5B 109.5
H5A C5 H5C 109.5
H5B C5 H5C 109.5
C6 O2 C80 117.9
C9 O3 C0AA 116.9
C15 O4 C16 117.9
C19 O5 C20 117.5
C29 O6 C30 118.4
C33 O7 C34 117.6
C38 O8 C39 117.5
C42 O9 C43 117.3
O2 C6 C7 115.3
O2 C6 C12 123.9
C12 C6 C7 120.7
C6 C7 C45 120.2
C8 C7 C6 117.8
C8 C7 C45 121.9
C7 C8 H8 119.2
C9 C8 C7 121.7
C9 C8 H8 119.2
O3 C9 C8 123.9
O3 C9 C11 115.8
C8 C9 C11 120.3
O3 C0AA H0AA 109.5
O3 C0AA H0AB 109.5
O3 C0AA H0AC 109.5
H0AA C0AA H0AB 109.5
H0AA C0AA H0AC 109.5
H0AB C0AA H0AC 109.5
C9 C11 C13 121.9
C12 C11 C9 117.9
C12 C11 C13 120.1
C6 C12 C11 121.6
C6 C12 H12 119.2
C11 C12 H12 119.2
C11 C13 H13A 109.3
C11 C13 H13B 109.3
H13A C13 H13B 108.0
C14 C13 C11 111.6
C14 C13 H13A 109.3
C14 C13 H13B 109.3
C15 C14 C13 121.6
C21 C14 C13 120.1
C21 C14 C15 118.3
O4 C15 C14 116.1
O4 C15 C17 123.8
C17 C15 C14 120.1
O4 C16 H16A 109.5
O4 C16 H16B 109.5
O4 C16 H16C 109.5
H16A C16 H16B 109.5
H16A C16 H16C 109.5
H16B C16 H16C 109.5
C15 C17 H17 119.2
C15 C17 C18 121.6
C18 C17 H17 119.2
C17 C18 C19 118.2
C17 C18 C22 121.0
C19 C18 C22 120.9
O5 C19 C18 115.9
O5 C19 C21 123.8
C21 C19 C18 120.3
O5 C20 H20A 109.5
O5 C20 H20B 109.5
O5 C20 H20C 109.5
H20A C20 H20B 109.5
H20A C20 H20C 109.5
H20B C20 H20C 109.5
C14 C21 H21 119.3
C19 C21 C14 121.5
C19 C21 H21 119.3
C18 C22 H22A 109.2
C18 C22 H22B 109.2
H22A C22 H22B 107.9
C23 C22 C18 111.8
C23 C22 H22A 109.2
C23 C22 H22B 109.2
C24 C23 C22 121.8
C47 C23 C22 120.7
C47 C23 C24 117.5
C23 C24 C64 122.5
C25 C24 C23 120.1
C25 C24 C64 117.4
C24 C25 H25 118.7
C26 C25 C24 122.5
C26 C25 H25 118.7
C25 C26 C27 120.2
C25 C26 C46 117.5
C46 C26 C27 122.3
C26 C27 H27A 109.1
C26 C27 H27B 109.1
H27A C27 H27B 107.8
C28 C27 C26 112.6
C28 C27 H27A 109.1
C28 C27 H27B 109.1
C29 C28 C27 120.9
C35 C28 C27 121.0
C35 C28 C29 118.1
O6 C29 C28 116.5
O6 C29 C31 123.4
C31 C29 C28 120.2
O6 C30 H30A 109.5
O6 C30 H30B 109.5
O6 C30 H30C 109.5
H30A C30 H30B 109.5
H30A C30 H30C 109.5
H30B C30 H30C 109.5
C29 C31 H31 119.2
C32 C31 C29 121.6
C32 C31 H31 119.2
C31 C32 C33 118.5
C31 C32 C36 120.7
C33 C32 C36 120.8
O7 C33 C32 116.0
O7 C33 C35 124.2
C35 C33 C32 119.8
O7 C34 H34A 109.5
O7 C34 H34B 109.5
O7 C34 H34C 109.5
H34A C34 H34B 109.5
H34A C34 H34C 109.5
H34B C34 H34C 109.5
C28 C35 H35 119.1
C33 C35 C28 121.7
C33 C35 H35 119.1
C32 C36 H36A 109.6
C32 C36 H36B 109.6
C32 C36 C37 110.5
H36A C36 H36B 108.1
C37 C36 H36A 109.6
C37 C36 H36B 109.6
C38 C37 C36 121.4
C44 C37 C36 120.2
C44 C37 C38 118.3
O8 C38 C37 116.7
O8 C38 C40 123.6
C40 C38 C37 119.7
O8 C39 H39A 109.5
O8 C39 H39B 109.5
O8 C39 H39C 109.5
H39A C39 H39B 109.5
H39A C39 H39C 109.5
H39B C39 H39C 109.5
C38 C40 H40 119.0
C41 C40 C38 122.1
C41 C40 H40 119.0
C40 C41 C42 118.1
C40 C41 C45 121.5
C42 C41 C45 120.4
O9 C42 C41 115.6
O9 C42 C44 124.3
C44 C42 C41 120.0
O9 C43 H43A 109.5
O9 C43 H43B 109.5
O9 C43 H43C 109.5
H43A C43 H43B 109.5
H43A C43 H43C 109.5
H43B C43 H43C 109.5
C37 C44 H44 119.1
C42 C44 C37 121.8
C42 C44 H44 119.1
C7 C45 C41 112.6
C7 C45 H45A 109.1
C7 C45 H45B 109.1
C41 C45 H45A 109.1
C41 C45 H45B 109.1
H45A C45 H45B 107.8
C26 C46 C48 122.0
C47 C46 C26 119.9
C47 C46 C48 118.1
C23 C47 C46 122.4
C23 C47 H47 118.8
C46 C47 H47 118.8
C49 C48 C46 175.2
C48 C49 C50 176.2
C51 C50 C49 120.2
C55 C50 C49 119.0
C55 C50 C51 120.8
C50 C51 C52 118.8
C50 C51 C63 122.7
C63 C51 C52 118.4
C53 C52 C51 119.8
C53 C52 C60 122.0
C60 C52 C51 118.2
C52 C53 H53 119.0
C52 C53 C54 122.0
C54 C53 H53 119.0
C53 C54 C55 119.4
C53 C54 C59 122.6
C59 C54 C55 118.0
C50 C55 C54 119.1
C50 C55 C56 122.5
C56 C55 C54 118.4
C55 C56 H56 119.6
C57 C56 C55 120.8
C57 C56 H56 119.6
C56 C57 H57 119.4
C56 C57 C58 121.3
C58 C57 H57 119.4
C57 C58 H58 120.1
C59 C58 C57 119.8
C59 C58 H58 120.1
C54 C59 H59 119.1
C58 C59 C54 121.7
C58 C59 H59 119.1
C52 C60 H60 119.3
C61 C60 C52 121.4
C61 C60 H60 119.3
C60 C61 H61 119.6
C60 C61 C62 120.7
C62 C61 H61 119.6
C61 C62 H62 119.9
C63 C62 C61 120.3
C63 C62 H62 119.9
C51 C63 H63 119.5
C62 C63 C51 120.9
C62 C63 H63 119.5
C65 C64 C24 173.8
C64 C65 C66 174.7
C67 C66 C65 118.4
C71 C66 C65 120.6
C71 C66 C67 121.0
C66 C67 C68 119.0
C66 C67 C79 123.0
C79 C67 C68 118.0
C67 C68 C76 118.9
C69 C68 C67 119.3
C69 C68 C76 121.8
C68 C69 H69 118.8
C68 C69 C70 122.4
C70 C69 H69 118.8
C69 C70 C71 119.3
C69 C70 C75 122.1
C75 C70 C71 118.6
C66 C71 C70 119.0
C66 C71 C72 122.7
C72 C71 C70 118.3
C71 C72 H72 119.6
C73 C72 C71 120.8
C73 C72 H72 119.6
C72 C73 H73 119.5
C72 C73 C74 121.0
C74 C73 H73 119.5
C73 C74 H74 119.9
C75 C74 C73 120.1
C75 C74 H74 119.9
C70 C75 H75 119.4
C74 C75 C70 121.2
C74 C75 H75 119.4
C68 C76 H76 119.5
C77 C76 C68 121.1
C77 C76 H76 119.5
C76 C77 H77 120.0
C76 C77 C78 120.1
C78 C77 H77 120.0
C77 C78 H78 119.6
C79 C78 C77 120.8
C79 C78 H78 119.6
C67 C79 H79 119.5
C78 C79 C67 121.1
C78 C79 H79 119.5
O2 C80 H80A 109.5
O2 C80 H80B 109.5
O2 C80 H80C 109.5
H80A C80 H80B 109.5
H80A C80 H80C 109.5
H80B C80 H80C 109.5
H10A C10 H10B 105.1
C81 C10 H10A 103.0
C81 C10 H10B 103.0
C81 C10 C85 136.6
C85 C10 H10A 103.0
C85 C10 H10B 103.0
C10 C81 H81B 98.5
C10 C81 H81A 98.5
H81B C81 H81A 103.8
C82 C81 C10 152.2
C82 C81 H81B 98.5
C82 C81 H81A 98.5
C81 C82 O83 86.1
C81 C82 C84 152.6
C84 C82 O83 116.5
C82 C84 H84A 109.5
C82 C84 H84B 109.5
C82 C84 H84C 109.5
H84A C84 H84B 109.5
H84A C84 H84C 109.5
H84B C84 H84C 109.5
C10 C85 H85A 109.5
C10 C85 H85B 109.5
C10 C85 H85C 109.5
H85A C85 H85B 109.5
H85A C85 H85C 109.5
H85B C85 H85C 109.5

loop_
_geom_bond_atom_site_label_1
_geom_bond_atom_site_label_2
_geom_bond_distance
O1 C1 1.2047
C1 C2 1.4689
C1 C5 1.4759
C2 H2 0.9500
C2 C3 1.3140
C3 H3 0.9500
C3 C4 1.6150
C4 H4A 0.9800
C4 H4B 0.9800
C4 H4C 0.9800
C5 H5A 0.9800
C5 H5B 0.9800
C5 H5C 0.9800
O2 C6 1.3742
O2 C80 1.4099
O3 C9 1.3819
O3 C0AA 1.4200
O4 C15 1.3778
O4 C16 1.4191
O5 C19 1.3779
O5 C20 1.4245
O6 C29 1.3755
O6 C30 1.4052
O7 C33 1.3702
O7 C34 1.4224
O8 C38 1.3810
O8 C39 1.4111
O9 C42 1.3770
O9 C43 1.4280
C6 C7 1.3938
C6 C12 1.3857
C7 C8 1.3887
C7 C45 1.5114
C8 H8 0.9500
C8 C9 1.3885
C9 C11 1.4008
C0AA H0AA 0.9800
C0AA H0AB 0.9800
C0AA H0AC 0.9800
C11 C12 1.3860
C11 C13 1.5193
C12 H12 0.9500
C13 H13A 0.9900
C13 H13B 0.9900
C13 C14 1.5078
C14 C15 1.3959
C14 C21 1.3918
C15 C17 1.3884
C16 H16A 0.9800
C16 H16B 0.9800
C16 H16C 0.9800
C17 H17 0.9500
C17 C18 1.3932
C18 C19 1.3954
C18 C22 1.5137
C19 C21 1.3890
C20 H20A 0.9800
C20 H20B 0.9800
C20 H20C 0.9800
C21 H21 0.9500
C22 H22A 0.9900
C22 H22B 0.9900
C22 C23 1.5099
C23 C24 1.4055
C23 C47 1.3888
C24 C25 1.3963
C24 C64 1.4312
C25 H25 0.9500
C25 C26 1.3870
C26 C27 1.5114
C26 C46 1.4097
C27 H27A 0.9900
C27 H27B 0.9900
C27 C28 1.5103
C28 C29 1.4021
C28 C35 1.3883
C29 C31 1.3881
C30 H30A 0.9800
C30 H30B 0.9800
C30 H30C 0.9800
C31 H31 0.9500
C31 C32 1.3798
C32 C33 1.4043
C32 C36 1.5149
C33 C35 1.3868
C34 H34A 0.9800
C34 H34B 0.9800
C34 H34C 0.9800
C35 H35 0.9500
C36 H36A 0.9900
C36 H36B 0.9900
C36 C37 1.5181
C37 C38 1.3955
C37 C44 1.3953
C38 C40 1.3927
C39 H39A 0.9800
C39 H39B 0.9800
C39 H39C 0.9800
C40 H40 0.9500
C40 C41 1.3892
C41 C42 1.3971
C41 C45 1.5176
C42 C44 1.3885
C43 H43A 0.9800
C43 H43B 0.9800
C43 H43C 0.9800
C44 H44 0.9500
C45 H45A 0.9900
C45 H45B 0.9900
C46 C47 1.4003
C46 C48 1.4322
C47 H47 0.9500
C48 C49 1.2032
C49 C50 1.4248
C50 C51 1.4167
C50 C55 1.4110
C51 C52 1.4357
C51 C63 1.4173
C52 C53 1.3788
C52 C60 1.4273
C53 H53 0.9500
C53 C54 1.3971
C54 C55 1.4334
C54 C59 1.4255
C55 C56 1.4165
C56 H56 0.9500
C56 C57 1.3567
C57 H57 0.9500
C57 C58 1.4028
C58 H58 0.9500
C58 C59 1.3487
C59 H59 0.9500
C60 H60 0.9500
C60 C61 1.3404
C61 H61 0.9500
C61 C62 1.4113
C62 H62 0.9500
C62 C63 1.3681
C63 H63 0.9500
C64 C65 1.2044
C65 C66 1.4259
C66 C67 1.4199
C66 C71 1.4107
C67 C68 1.4276
C67 C79 1.4237
C68 C69 1.3903
C68 C76 1.4311
C69 H69 0.9500
C69 C70 1.3910
C70 C71 1.4322
C70 C75 1.4242
C71 C72 1.4177
C72 H72 0.9500
C72 C73 1.3619
C73 H73 0.9500
C73 C74 1.4083
C74 H74 0.9500
C74 C75 1.3525
C75 H75 0.9500
C76 H76 0.9500
C76 C77 1.3493
C77 H77 0.9500
C77 C78 1.4153
C78 H78 0.9500
C78 C79 1.3590
C79 H79 0.9500
C80 H80A 0.9800
C80 H80B 0.9800
C80 H80C 0.9800
C10 H10A 0.9900
C10 H10B 0.9900
C10 C81 1.3394
C10 C85 1.4194
C81 H81B 0.9900
C81 H81A 0.9900
C81 C82 1.2641
C82 O83 1.5522
C82 C84 1.4655
C84 H84A 0.9800
C84 H84B 0.9800
C84 H84C 0.9800
C85 H85A 0.9800
C85 H85B 0.9800
C85 H85C 0.9800

loop_
_smtbx_masks_void_nr
_smtbx_masks_void_average_x
_smtbx_masks_void_average_y
_smtbx_masks_void_average_z
_smtbx_masks_void_volume
_smtbx_masks_void_count_electrons
1 0.000 0.000 0.500 264.7 32.4
2 0.500 0.500 1.000 264.7 32.4
